data_4309500
loop_
_publ_author_name
'Alexander Schiller'
'Rosario Scopelliti'
'Meriem Benmelouka'
'Kay Severin'

_publ_contact_author_address
;
Institut des Sciences et Ingi\'enierie Chimiques
\'Ecole Polytechnique F\'ed\'erale de Lausanne(EPFL)
1015 Lausanne
Switzerland
;
_publ_contact_author_email kay.severin@epfl.ch
_publ_contact_author_fax '+41 21 693 9305'
_publ_contact_author_name 'Kay Severin'
_publ_contact_author_phone '+41 21 693 9302'
_publ_section_title
;
Highly Cross-linked Polymers Containing N,N',N''-Chelate Ligands for
the Cu(II)-Mediated Hydrolysis of Phosphoesters
;
_journal_name_full 'Inorganic Chemistry'
_journal_page_first 6482
_journal_page_last 6492
_journal_paper_doi 10.1021/ic0504588
_journal_volume 44
_journal_year 2005
_chemical_formula_moiety 'C21 H22 Mo N6 O2 P, C7 H7 O3 S, 0.5(C4 H10 O)'
_chemical_formula_sum 'C30 H34 Mo N6 O5.5 P S'
_chemical_formula_weight 725.60
_chemical_name_systematic
; 
 ? 
;
_space_group_IT_number 2
_symmetry_cell_setting triclinic
_symmetry_space_group_name_Hall '-P 1'
_symmetry_space_group_name_H-M 'P -1'
_atom_sites_solution_hydrogens geom
_atom_sites_solution_primary direct
_atom_sites_solution_secondary difmap
_audit_creation_method SHELXL-97
_cell_angle_alpha 79.757(12)
_cell_angle_beta 88.807(13)
_cell_angle_gamma 70.442(14)
_cell_formula_units_Z 2
_cell_length_a 8.2044(13)
_cell_length_b 11.7633(17)
_cell_length_c 18.087(3)
_cell_measurement_reflns_used 2794
_cell_measurement_temperature 140(2)
_cell_measurement_theta_max 22.4081
_cell_measurement_theta_min 2.6753
_cell_volume 1617.2(5)
_computing_cell_refinement 'Oxford Diffraction CrysAlis RED'
_computing_data_collection 'Oxford Diffraction CrysAlis CCD'
_computing_data_reduction 'Oxford Diffraction CrysAlis RED'
_computing_molecular_graphics 'Bruker SHELXTL'
_computing_publication_material 'Bruker SHELXTL'
_computing_structure_refinement 'SHELXL-97 (Sheldrick, 1997)'
_computing_structure_solution SIR92
_diffrn_ambient_temperature 140(2)
_diffrn_measured_fraction_theta_full 0.874
_diffrn_measured_fraction_theta_max 0.874
_diffrn_measurement_device_type 'Oxford Diffraction KM4/Sapphire CCD'
_diffrn_measurement_method 'phi and omega scans'
_diffrn_radiation_monochromator graphite
_diffrn_radiation_source 'fine-focus sealed tube'
_diffrn_radiation_type MoK\a
_diffrn_radiation_wavelength 0.71073
_diffrn_reflns_av_R_equivalents 0.0884
_diffrn_reflns_av_sigmaI/netI 0.1916
_diffrn_reflns_limit_h_max 9
_diffrn_reflns_limit_h_min -8
_diffrn_reflns_limit_k_max 13
_diffrn_reflns_limit_k_min -13
_diffrn_reflns_limit_l_max 21
_diffrn_reflns_limit_l_min -21
_diffrn_reflns_number 9827
_diffrn_reflns_theta_full 25.03
_diffrn_reflns_theta_max 25.03
_diffrn_reflns_theta_min 3.21
_exptl_absorpt_coefficient_mu 0.569
_exptl_absorpt_correction_T_max 1.0947
_exptl_absorpt_correction_T_min 0.7925
_exptl_absorpt_correction_type multi-scan
_exptl_absorpt_process_details
; 
[c.f. r.h. blessing, acta cryst. (1995), a51, 33-38] 
;
_exptl_crystal_colour yellow
_exptl_crystal_density_diffrn 1.490
_exptl_crystal_density_method 'not measured'
_exptl_crystal_description irregular
_exptl_crystal_F_000 746
_exptl_crystal_size_max 0.18
_exptl_crystal_size_mid 0.12
_exptl_crystal_size_min 0.08
_refine_diff_density_max 0.974
_refine_diff_density_min -1.083
_refine_diff_density_rms 0.111
_refine_ls_extinction_coef 0.0012(6)
_refine_ls_extinction_expression Fc^*^=kFc[1+0.001xFc^2^\l^3^/sin(2\q)]^-1/4^
_refine_ls_extinction_method SHELXL
_refine_ls_goodness_of_fit_ref 0.879
_refine_ls_hydrogen_treatment riding
_refine_ls_matrix_type full
_refine_ls_number_parameters 407
_refine_ls_number_reflns 4990
_refine_ls_number_restraints 0
_refine_ls_restrained_S_all 0.879
_refine_ls_R_factor_all 0.1218
_refine_ls_R_factor_gt 0.0602
_refine_ls_shift/su_max 0.000
_refine_ls_shift/su_mean 0.000
_refine_ls_structure_factor_coef Fsqd
_refine_ls_weighting_details 'calc w=1/[\s^2^(Fo^2^)+(0.0386P)^2^+0.0000P] where P=(Fo^2^+2Fc^2^)/3'
_refine_ls_weighting_scheme calc
_refine_ls_wR_factor_gt 0.1192
_refine_ls_wR_factor_ref 0.1366
_reflns_number_gt 2669
_reflns_number_total 4990
_reflns_threshold_expression >2sigma(I)
_cod_data_source_file ic0504588si20050328_062108_1.cif
_cod_data_source_block complex5
_cod_depositor_comments
;
The following automatic conversions were performed:
'_symmetry_cell_setting' value 'Triclinic' changed to 'triclinic'
according to '/home/saulius/struct/CIF-dictionaries/cif_core.dic'
dictionary named 'cif_core.dic' version 2.4.1 from 2010-06-29.

Automatic conversion script
Id: cif_fix_enum 1527 2010-12-29 10:47:43Z saulius 
;
_cod_original_cell_volume 1617.3(4)
_cod_original_formula_sum 'C30 H34 Mo N6 O5.50 P S'
_cod_database_code 4309500

loop_
_symmetry_equiv_pos_as_xyz
'x, y, z'
'-x, -y, -z'

loop_
_atom_site_label
_atom_site_type_symbol
_atom_site_fract_x
_atom_site_fract_y
_atom_site_fract_z
_atom_site_U_iso_or_equiv
_atom_site_adp_type
_atom_site_occupancy
_atom_site_symmetry_multiplicity
_atom_site_calc_flag
_atom_site_refinement_flags
_atom_site_disorder_assembly
_atom_site_disorder_group
Mo1 Mo 0.21381(10) 0.17676(7) -0.13608(4) 0.0222(3) Uani 1 1 d . . .
P1 P 0.0592(3) 0.27854(17) -0.33958(11) 0.0154(5) Uani 1 1 d . . .
O1 O 0.5894(8) 0.0255(6) -0.0800(3) 0.0414(17) Uani 1 1 d . . .
O2 O 0.2037(8) -0.0688(5) -0.0419(3) 0.0388(16) Uani 1 1 d . . .
N1 N -0.2453(8) 0.2500(5) -0.2827(3) 0.0198(16) Uani 1 1 d . . .
N2 N -0.0525(8) 0.2222(5) -0.1910(3) 0.0190(16) Uani 1 1 d . . .
N3 N 0.2084(7) 0.4605(5) -0.3379(3) 0.0163(15) Uani 1 1 d . . .
N4 N 0.2294(8) 0.3403(5) -0.2253(3) 0.0192(16) Uani 1 1 d . . .
N5 N 0.2922(9) 0.0410(5) -0.3497(3) 0.0255(17) Uani 1 1 d . . .
N6 N 0.2930(8) 0.0846(5) -0.2361(4) 0.0205(16) Uani 1 1 d . . .
C1 C -0.0900(9) 0.2576(6) -0.2649(4) 0.0160(18) Uani 1 1 d . . .
C2 C -0.3094(11) 0.2090(7) -0.2156(5) 0.026(2) Uani 1 1 d . . .
H2 H -0.4167 0.1951 -0.2090 0.031 Uiso 1 1 calc R . .
C3 C -0.1916(11) 0.1932(7) -0.1626(5) 0.024(2) Uani 1 1 d . . .
H3 H -0.2025 0.1649 -0.1107 0.029 Uiso 1 1 calc R . .
C4 C -0.3327(10) 0.2820(7) -0.3543(5) 0.0258(14) Uani 1 1 d . . .
H4 H -0.3276 0.3523 -0.3881 0.031 Uiso 1 1 calc R . .
C5 C -0.4210(9) 0.2165(7) -0.3753(5) 0.0258(14) Uani 1 1 d . . .
H5A H -0.4272 0.1459 -0.3421 0.031 Uiso 1 1 calc R . .
H5B H -0.4781 0.2400 -0.4236 0.031 Uiso 1 1 calc R . .
C6 C 0.1692(9) 0.3627(6) -0.2962(4) 0.0137(17) Uani 1 1 d . . .
C7 C 0.3021(10) 0.4982(7) -0.2913(4) 0.022(2) Uani 1 1 d . . .
H7 H 0.3495 0.5623 -0.3039 0.026 Uiso 1 1 calc R . .
C8 C 0.3127(10) 0.4229(7) -0.2217(4) 0.026(2) Uani 1 1 d . . .
H8 H 0.3697 0.4279 -0.1778 0.031 Uiso 1 1 calc R . .
C9 C 0.1733(10) 0.5071(7) -0.4157(4) 0.0216(19) Uani 1 1 d . . .
H9 H 0.1073 0.4740 -0.4426 0.026 Uiso 1 1 calc R . .
C10 C 0.2266(12) 0.5930(8) -0.4523(4) 0.040(3) Uani 1 1 d . . .
H10A H 0.2928 0.6277 -0.4268 0.047 Uiso 1 1 calc R . .
H10B H 0.1992 0.6208 -0.5046 0.047 Uiso 1 1 calc R . .
C11 C 0.2222(9) 0.1286(6) -0.3067(4) 0.0167(18) Uani 1 1 d . . .
C12 C 0.4069(11) -0.0601(8) -0.3048(5) 0.033(2) Uani 1 1 d . . .
H12 H 0.4742 -0.1351 -0.3194 0.040 Uiso 1 1 calc R . .
C13 C 0.4041(10) -0.0306(8) -0.2357(5) 0.027(2) Uani 1 1 d . . .
H13 H 0.4707 -0.0832 -0.1929 0.032 Uiso 1 1 calc R . .
C14 C 0.2546(11) 0.0538(7) -0.4276(5) 0.033(2) Uani 1 1 d . . .
H14 H 0.2031 0.1343 -0.4557 0.039 Uiso 1 1 calc R . .
C15 C 0.2864(13) -0.0381(8) -0.4628(5) 0.061(3) Uani 1 1 d . . .
H15A H 0.3378 -0.1197 -0.4362 0.073 Uiso 1 1 calc R . .
H15B H 0.2583 -0.0238 -0.5151 0.073 Uiso 1 1 calc R . .
C16 C 0.4460(13) 0.0907(8) -0.1028(4) 0.028(2) Uani 1 1 d . . .
C17 C 0.2036(10) 0.0257(8) -0.0767(4) 0.026(2) Uani 1 1 d . . .
C18 C 0.0525(11) 0.2175(7) -0.0290(4) 0.034(2) Uani 1 1 d . . .
H18A H -0.0739 0.2354 -0.0344 0.041 Uiso 1 1 calc R . .
H18B H 0.1048 0.1661 0.0198 0.041 Uiso 1 1 calc R . .
C19 C 0.1141(12) 0.3126(7) -0.0574(4) 0.028(2) Uani 1 1 d . . .
C20 C 0.2976(12) 0.2727(8) -0.0508(5) 0.035(2) Uani 1 1 d . . .
H20A H 0.3521 0.2204 -0.0026 0.043 Uiso 1 1 calc R . .
H20B H 0.3530 0.3339 -0.0714 0.043 Uiso 1 1 calc R . .
C21 C -0.0064(13) 0.4405(7) -0.0948(5) 0.047(3) Uani 1 1 d . . .
H21A H -0.1043 0.4323 -0.1209 0.071 Uiso 1 1 calc R . .
H21B H 0.0579 0.4795 -0.1311 0.071 Uiso 1 1 calc R . .
H21C H -0.0495 0.4910 -0.0563 0.071 Uiso 1 1 calc R . .
S1 S -0.2987(3) 0.64047(18) -0.38977(12) 0.0266(6) Uani 1 1 d . . .
O3 O -0.4765(6) 0.6775(5) -0.3680(3) 0.0321(15) Uani 1 1 d . . .
O4 O -0.2092(7) 0.5084(4) -0.3669(3) 0.0314(15) Uani 1 1 d . . .
O5 O -0.2758(7) 0.6911(5) -0.4675(3) 0.0370(16) Uani 1 1 d . . .
C22 C -0.1935(10) 0.7078(7) -0.3325(4) 0.0215(19) Uani 1 1 d . . .
C23 C -0.1166(12) 0.7899(8) -0.3627(5) 0.045(3) Uani 1 1 d . . .
H23 H -0.1089 0.8077 -0.4157 0.054 Uiso 1 1 calc R . .
C24 C -0.0490(12) 0.8486(8) -0.3176(5) 0.040(2) Uani 1 1 d . . .
H24 H 0.0067 0.9047 -0.3397 0.048 Uiso 1 1 calc R . .
C25 C -0.0627(12) 0.8254(8) -0.2406(6) 0.039(3) Uani 1 1 d . . .
C26 C -0.1363(12) 0.7394(8) -0.2090(5) 0.044(3) Uani 1 1 d . . .
H26 H -0.1411 0.7198 -0.1560 0.053 Uiso 1 1 calc R . .
C27 C -0.2038(11) 0.6811(7) -0.2554(5) 0.030(2) Uani 1 1 d . . .
H27 H -0.2568 0.6231 -0.2339 0.037 Uiso 1 1 calc R . .
C28 C 0.0094(13) 0.8922(9) -0.1912(6) 0.063(3) Uani 1 1 d . . .
H28A H -0.0853 0.9428 -0.1648 0.095 Uiso 1 1 calc R . .
H28B H 0.0643 0.9447 -0.2227 0.095 Uiso 1 1 calc R . .
H28C H 0.0952 0.8319 -0.1543 0.095 Uiso 1 1 calc R . .
O6 O 0.5000 0.5000 0.0000 0.097(5) Uani 1 2 d S . .
C29 C 0.444(3) 0.6408(14) -0.1203(10) 0.137(8) Uani 1 1 d . . .
C30 C 0.528(4) 0.551(3) -0.0670(16) 0.063(7) Uani 0.50 1 d P . .
C31 C 0.605(3) 0.395(2) 0.057(2) 0.068(9) Uani 0.50 1 d P . .

loop_
_atom_site_aniso_label
_atom_site_aniso_U_11
_atom_site_aniso_U_22
_atom_site_aniso_U_33
_atom_site_aniso_U_23
_atom_site_aniso_U_13
_atom_site_aniso_U_12
Mo1 0.0306(5) 0.0218(4) 0.0154(4) 0.0005(3) 0.0001(4) -0.0120(4)
P1 0.0182(12) 0.0131(10) 0.0140(11) -0.0012(9) 0.0016(10) -0.0047(10)
O1 0.038(4) 0.058(4) 0.025(4) 0.011(3) -0.004(3) -0.021(4)
O2 0.060(4) 0.031(4) 0.029(4) 0.005(3) -0.002(3) -0.025(3)
N1 0.021(4) 0.017(4) 0.015(4) 0.006(3) -0.005(3) -0.002(3)
N2 0.025(4) 0.015(3) 0.020(4) -0.003(3) 0.008(3) -0.012(3)
N3 0.017(4) 0.018(3) 0.013(4) 0.000(3) 0.001(3) -0.006(3)
N4 0.021(4) 0.023(4) 0.015(4) -0.002(3) -0.005(3) -0.010(3)
N5 0.040(5) 0.012(3) 0.014(4) 0.005(3) 0.004(4) 0.001(3)
N6 0.020(4) 0.013(3) 0.022(4) -0.001(3) 0.001(3) 0.003(3)
C1 0.012(5) 0.020(4) 0.016(5) -0.006(4) 0.006(4) -0.004(4)
C2 0.019(5) 0.029(5) 0.024(5) 0.004(4) 0.005(4) -0.007(4)
C3 0.027(5) 0.024(5) 0.016(5) 0.005(4) 0.005(4) -0.005(4)
C4 0.014(4) 0.032(4) 0.026(3) -0.002(3) -0.007(3) -0.003(3)
C5 0.014(4) 0.032(4) 0.026(3) -0.002(3) -0.007(3) -0.003(3)
C6 0.013(4) 0.015(4) 0.013(4) 0.000(3) 0.006(4) -0.008(4)
C7 0.027(5) 0.029(5) 0.015(4) -0.002(4) 0.001(4) -0.016(4)
C8 0.033(5) 0.034(5) 0.018(5) -0.007(4) -0.008(4) -0.019(5)
C9 0.024(5) 0.026(5) 0.017(5) -0.001(4) 0.000(4) -0.013(4)
C10 0.070(7) 0.050(6) 0.012(5) 0.003(4) -0.004(5) -0.042(6)
C11 0.016(5) 0.008(4) 0.021(5) 0.002(4) -0.002(4) -0.001(4)
C12 0.032(6) 0.023(5) 0.036(6) 0.001(4) -0.004(5) -0.001(4)
C13 0.016(5) 0.032(5) 0.027(5) -0.003(4) -0.009(4) -0.001(4)
C14 0.048(6) 0.018(5) 0.019(5) 0.007(4) -0.001(5) 0.001(4)
C15 0.095(9) 0.027(6) 0.037(6) -0.015(5) -0.002(6) 0.015(6)
C16 0.051(7) 0.035(5) 0.006(4) 0.003(4) 0.006(5) -0.028(5)
C17 0.022(5) 0.046(6) 0.014(5) -0.002(4) 0.002(4) -0.019(5)
C18 0.030(6) 0.044(6) 0.022(5) -0.008(5) -0.001(5) -0.003(5)
C19 0.047(7) 0.026(5) 0.013(5) -0.003(4) 0.001(5) -0.014(5)
C20 0.051(7) 0.042(6) 0.022(5) 0.005(4) -0.017(5) -0.030(5)
C21 0.081(8) 0.026(5) 0.025(5) -0.006(4) 0.006(6) -0.005(5)
S1 0.0286(14) 0.0197(11) 0.0327(14) -0.0080(10) -0.0010(11) -0.0080(11)
O3 0.014(3) 0.026(3) 0.059(4) -0.019(3) -0.002(3) -0.004(3)
O4 0.034(4) 0.012(3) 0.043(4) -0.006(3) -0.017(3) 0.001(3)
O5 0.065(4) 0.033(3) 0.020(3) -0.001(3) 0.004(3) -0.027(3)
C22 0.018(5) 0.018(4) 0.026(5) 0.000(4) -0.004(4) -0.004(4)
C23 0.056(7) 0.047(6) 0.043(6) -0.019(5) 0.011(6) -0.028(6)
C24 0.051(7) 0.040(6) 0.038(6) -0.006(5) -0.005(5) -0.027(5)
C25 0.035(6) 0.031(5) 0.059(7) -0.026(5) 0.002(5) -0.011(5)
C26 0.060(7) 0.038(6) 0.032(6) -0.012(5) -0.003(5) -0.011(6)
C27 0.035(6) 0.023(5) 0.032(5) 0.002(4) -0.008(5) -0.009(4)
C28 0.067(8) 0.064(8) 0.070(8) -0.040(7) -0.009(7) -0.021(7)
O6 0.102(13) 0.041(9) 0.160(17) -0.026(10) -0.015(14) -0.034(10)
C29 0.25(2) 0.055(10) 0.102(14) 0.012(10) -0.052(16) -0.059(13)
C30 0.07(2) 0.062(19) 0.06(2) -0.030(17) 0.016(17) -0.016(17)
C31 0.034(16) 0.041(17) 0.13(3) -0.05(2) 0.006(19) 0.005(12)

loop_
_atom_type_symbol
_atom_type_description
_atom_type_scat_dispersion_real
_atom_type_scat_dispersion_imag
_atom_type_scat_source
C C 0.0033 0.0016 'International Tables Vol C Tables 4.2.6.8 and 6.1.1.4'
H H 0.0000 0.0000 'International Tables Vol C Tables 4.2.6.8 and 6.1.1.4'
N N 0.0061 0.0033 'International Tables Vol C Tables 4.2.6.8 and 6.1.1.4'
O O 0.0106 0.0060 'International Tables Vol C Tables 4.2.6.8 and 6.1.1.4'
P P 0.1023 0.0942 'International Tables Vol C Tables 4.2.6.8 and 6.1.1.4'
S S 0.1246 0.1234 'International Tables Vol C Tables 4.2.6.8 and 6.1.1.4'
Mo Mo -1.6832 0.6857 'International Tables Vol C Tables 4.2.6.8 and 6.1.1.4'

loop_
_geom_angle_atom_site_label_1
_geom_angle_atom_site_label_2
_geom_angle_atom_site_label_3
_geom_angle
_geom_angle_site_symmetry_1
_geom_angle_site_symmetry_3
_geom_angle_publ_flag
C16 Mo1 C17 76.7(3) . . ?
C16 Mo1 N6 83.5(3) . . ?
C17 Mo1 N6 90.6(3) . . ?
C16 Mo1 C19 104.4(3) . . ?
C17 Mo1 C19 102.8(3) . . ?
N6 Mo1 C19 165.7(2) . . ?
C16 Mo1 N2 160.9(3) . . ?
C17 Mo1 N2 92.3(3) . . ?
N6 Mo1 N2 81.1(2) . . ?
C19 Mo1 N2 93.1(3) . . ?
C16 Mo1 C20 69.9(3) . . ?
C17 Mo1 C20 104.4(3) . . ?
N6 Mo1 C20 144.9(3) . . ?
C19 Mo1 C20 36.2(3) . . ?
N2 Mo1 C20 128.6(3) . . ?
C16 Mo1 N4 104.0(3) . . ?
C17 Mo1 N4 169.8(3) . . ?
N6 Mo1 N4 79.5(2) . . ?
C19 Mo1 N4 87.0(2) . . ?
N2 Mo1 N4 84.1(2) . . ?
C20 Mo1 N4 85.2(3) . . ?
C16 Mo1 C18 107.4(3) . . ?
C17 Mo1 C18 69.9(3) . . ?
N6 Mo1 C18 154.0(2) . . ?
C19 Mo1 C18 35.0(3) . . ?
N2 Mo1 C18 82.7(3) . . ?
C20 Mo1 C18 59.7(3) . . ?
N4 Mo1 C18 118.8(3) . . ?
C6 P1 C11 94.7(3) . . ?
C6 P1 C1 99.6(3) . . ?
C11 P1 C1 93.6(3) . . ?
C1 N1 C2 106.2(6) . . ?
C1 N1 C4 128.4(6) . . ?
C2 N1 C4 125.4(7) . . ?
C1 N2 C3 104.4(6) . . ?
C1 N2 Mo1 124.7(5) . . ?
C3 N2 Mo1 129.2(5) . . ?
C7 N3 C6 107.5(6) . . ?
C7 N3 C9 125.3(6) . . ?
C6 N3 C9 127.1(6) . . ?
C6 N4 C8 106.0(6) . . ?
C6 N4 Mo1 123.5(5) . . ?
C8 N4 Mo1 130.2(5) . . ?
C11 N5 C12 108.3(7) . . ?
C11 N5 C14 125.4(7) . . ?
C12 N5 C14 126.3(7) . . ?
C11 N6 C13 106.9(6) . . ?
C11 N6 Mo1 125.8(5) . . ?
C13 N6 Mo1 126.8(5) . . ?
N2 C1 N1 111.1(6) . . ?
N2 C1 P1 127.2(6) . . ?
N1 C1 P1 120.1(6) . . ?
C3 C2 N1 106.3(7) . . ?
C3 C2 H2 126.8 . . ?
N1 C2 H2 126.8 . . ?
C2 C3 N2 112.0(7) . . ?
C2 C3 H3 124.0 . . ?
N2 C3 H3 124.0 . . ?
C5 C4 N1 121.9(8) . . ?
C5 C4 H4 119.1 . . ?
N1 C4 H4 119.1 . . ?
C4 C5 H5A 120.0 . . ?
C4 C5 H5B 120.0 . . ?
H5A C5 H5B 120.0 . . ?
N4 C6 N3 110.6(6) . . ?
N4 C6 P1 128.1(5) . . ?
N3 C6 P1 121.2(5) . . ?
N3 C7 C8 105.4(6) . . ?
N3 C7 H7 127.3 . . ?
C8 C7 H7 127.3 . . ?
N4 C8 C7 110.5(7) . . ?
N4 C8 H8 124.8 . . ?
C7 C8 H8 124.8 . . ?
C10 C9 N3 123.6(7) . . ?
C10 C9 H9 118.2 . . ?
N3 C9 H9 118.2 . . ?
C9 C10 H10A 120.0 . . ?
C9 C10 H10B 120.0 . . ?
H10A C10 H10B 120.0 . . ?
N6 C11 N5 108.4(6) . . ?
N6 C11 P1 126.3(6) . . ?
N5 C11 P1 125.3(6) . . ?
C13 C12 N5 105.8(8) . . ?
C13 C12 H12 127.1 . . ?
N5 C12 H12 127.1 . . ?
C12 C13 N6 110.5(8) . . ?
C12 C13 H13 124.7 . . ?
N6 C13 H13 124.7 . . ?
C15 C14 N5 123.8(8) . . ?
C15 C14 H14 118.1 . . ?
N5 C14 H14 118.1 . . ?
C14 C15 H15A 120.0 . . ?
C14 C15 H15B 120.0 . . ?
H15A C15 H15B 120.0 . . ?
O1 C16 Mo1 173.5(7) . . ?
O2 C17 Mo1 177.2(7) . . ?
C19 C18 Mo1 69.1(5) . . ?
C19 C18 H18A 116.7 . . ?
Mo1 C18 H18A 116.7 . . ?
C19 C18 H18B 116.7 . . ?
Mo1 C18 H18B 116.7 . . ?
H18A C18 H18B 113.8 . . ?
C18 C19 C20 111.1(7) . . ?
C18 C19 C21 122.4(8) . . ?
C20 C19 C21 126.4(8) . . ?
C18 C19 Mo1 75.9(5) . . ?
C20 C19 Mo1 73.4(5) . . ?
C21 C19 Mo1 115.1(5) . . ?
C19 C20 Mo1 70.4(4) . . ?
C19 C20 H20A 116.6 . . ?
Mo1 C20 H20A 116.6 . . ?
C19 C20 H20B 116.6 . . ?
Mo1 C20 H20B 116.6 . . ?
H20A C20 H20B 113.6 . . ?
C19 C21 H21A 109.5 . . ?
C19 C21 H21B 109.5 . . ?
H21A C21 H21B 109.5 . . ?
C19 C21 H21C 109.5 . . ?
H21A C21 H21C 109.5 . . ?
H21B C21 H21C 109.5 . . ?
O3 S1 O5 113.9(4) . . ?
O3 S1 O4 112.3(3) . . ?
O5 S1 O4 115.1(3) . . ?
O3 S1 C22 104.6(3) . . ?
O5 S1 C22 105.7(3) . . ?
O4 S1 C22 103.8(3) . . ?
C23 C22 C27 119.6(8) . . ?
C23 C22 S1 122.1(7) . . ?
C27 C22 S1 118.1(6) . . ?
C22 C23 C24 121.3(9) . . ?
C22 C23 H23 119.4 . . ?
C24 C23 H23 119.4 . . ?
C25 C24 C23 119.8(8) . . ?
C25 C24 H24 120.1 . . ?
C23 C24 H24 120.1 . . ?
C26 C25 C24 119.4(8) . . ?
C26 C25 C28 120.9(9) . . ?
C24 C25 C28 119.6(8) . . ?
C25 C26 C27 119.8(8) . . ?
C25 C26 H26 120.1 . . ?
C27 C26 H26 120.1 . . ?
C22 C27 C26 120.0(8) . . ?
C22 C27 H27 120.0 . . ?
C26 C27 H27 120.0 . . ?
C25 C28 H28A 109.5 . . ?
C25 C28 H28B 109.5 . . ?
H28A C28 H28B 109.5 . . ?
C25 C28 H28C 109.5 . . ?
H28A C28 H28C 109.5 . . ?
H28B C28 H28C 109.5 . . ?
C30 O6 C30 180(4) 2_665 . ?
C30 O6 C31 45.5(14) 2_665 . ?
C30 O6 C31 134.5(14) . . ?
C30 O6 C31 134.5(14) 2_665 2_665 ?
C30 O6 C31 45.5(14) . 2_665 ?
C31 O6 C31 180(4) . 2_665 ?
C31 C29 C30 50.4(14) 2_665 . ?
C31 C30 C29 63(3) 2_665 . ?
C31 C30 O6 76(3) 2_665 . ?
C29 C30 O6 138(3) . . ?
C30 C31 C29 67(3) 2_665 2_665 ?
C30 C31 O6 59(3) 2_665 . ?
C29 C31 O6 126(3) 2_665 . ?

loop_
_geom_bond_atom_site_label_1
_geom_bond_atom_site_label_2
_geom_bond_distance
_geom_bond_site_symmetry_2
_geom_bond_publ_flag
Mo1 C16 1.886(10) . ?
Mo1 C17 1.933(8) . ?
Mo1 N6 2.246(6) . ?
Mo1 C19 2.266(8) . ?
Mo1 N2 2.272(6) . ?
Mo1 C20 2.304(8) . ?
Mo1 N4 2.319(6) . ?
Mo1 C18 2.352(8) . ?
P1 C6 1.820(7) . ?
P1 C11 1.826(7) . ?
P1 C1 1.844(7) . ?
O1 C16 1.202(9) . ?
O2 C17 1.176(8) . ?
N1 C1 1.356(9) . ?
N1 C2 1.385(9) . ?
N1 C4 1.421(9) . ?
N2 C1 1.338(9) . ?
N2 C3 1.363(9) . ?
N3 C7 1.374(8) . ?
N3 C6 1.387(8) . ?
N3 C9 1.413(9) . ?
N4 C6 1.333(9) . ?
N4 C8 1.373(8) . ?
N5 C11 1.366(9) . ?
N5 C12 1.378(9) . ?
N5 C14 1.419(10) . ?
N6 C11 1.354(9) . ?
N6 C13 1.355(9) . ?
C2 C3 1.320(10) . ?
C2 H2 0.9500 . ?
C3 H3 0.9500 . ?
C4 C5 1.324(9) . ?
C4 H4 0.9500 . ?
C5 H5A 0.9500 . ?
C5 H5B 0.9500 . ?
C7 C8 1.390(10) . ?
C7 H7 0.9500 . ?
C8 H8 0.9500 . ?
C9 C10 1.302(9) . ?
C9 H9 0.9500 . ?
C10 H10A 0.9500 . ?
C10 H10B 0.9500 . ?
C12 C13 1.354(11) . ?
C12 H12 0.9500 . ?
C13 H13 0.9500 . ?
C14 C15 1.300(11) . ?
C14 H14 0.9500 . ?
C15 H15A 0.9500 . ?
C15 H15B 0.9500 . ?
C18 C19 1.391(10) . ?
C18 H18A 0.9900 . ?
C18 H18B 0.9900 . ?
C19 C20 1.420(11) . ?
C19 C21 1.539(11) . ?
C20 H20A 0.9900 . ?
C20 H20B 0.9900 . ?
C21 H21A 0.9800 . ?
C21 H21B 0.9800 . ?
C21 H21C 0.9800 . ?
S1 O3 1.443(5) . ?
S1 O5 1.461(5) . ?
S1 O4 1.464(5) . ?
S1 C22 1.798(8) . ?
C22 C23 1.355(10) . ?
C22 C27 1.380(10) . ?
C23 C24 1.387(11) . ?
C23 H23 0.9500 . ?
C24 C25 1.381(12) . ?
C24 H24 0.9500 . ?
C25 C26 1.379(11) . ?
C25 C28 1.533(11) . ?
C26 C27 1.401(11) . ?
C26 H26 0.9500 . ?
C27 H27 0.9500 . ?
C28 H28A 0.9800 . ?
C28 H28B 0.9800 . ?
C28 H28C 0.9800 . ?
O6 C30 1.30(3) 2_665 ?
O6 C30 1.30(3) . ?
O6 C31 1.48(3) . ?
O6 C31 1.48(3) 2_665 ?
C29 C31 1.26(4) 2_665 ?
C29 C30 1.30(4) . ?
C30 C31 1.09(3) 2_665 ?
C31 C30 1.09(3) 2_665 ?
C31 C29 1.26(4) 2_665 ?

loop_
_geom_torsion_atom_site_label_1
_geom_torsion_atom_site_label_2
_geom_torsion_atom_site_label_3
_geom_torsion_atom_site_label_4
_geom_torsion
_geom_torsion_site_symmetry_1
_geom_torsion_site_symmetry_2
_geom_torsion_site_symmetry_3
_geom_torsion_site_symmetry_4
_geom_torsion_publ_flag
C16 Mo1 N2 C1 -77.9(10) . . . . ?
C17 Mo1 N2 C1 -131.9(6) . . . . ?
N6 Mo1 N2 C1 -41.7(6) . . . . ?
C19 Mo1 N2 C1 125.2(6) . . . . ?
C20 Mo1 N2 C1 117.5(6) . . . . ?
N4 Mo1 N2 C1 38.5(6) . . . . ?
C18 Mo1 N2 C1 158.6(6) . . . . ?
C16 Mo1 N2 C3 84.6(10) . . . . ?
C17 Mo1 N2 C3 30.6(6) . . . . ?
N6 Mo1 N2 C3 120.8(6) . . . . ?
C19 Mo1 N2 C3 -72.3(6) . . . . ?
C20 Mo1 N2 C3 -80.0(7) . . . . ?
N4 Mo1 N2 C3 -159.0(6) . . . . ?
C18 Mo1 N2 C3 -38.9(6) . . . . ?
C16 Mo1 N4 C6 122.9(6) . . . . ?
C17 Mo1 N4 C6 30.3(19) . . . . ?
N6 Mo1 N4 C6 42.5(6) . . . . ?
C19 Mo1 N4 C6 -133.0(6) . . . . ?
N2 Mo1 N4 C6 -39.5(6) . . . . ?
C20 Mo1 N4 C6 -169.2(6) . . . . ?
C18 Mo1 N4 C6 -117.8(6) . . . . ?
C16 Mo1 N4 C8 -49.2(7) . . . . ?
C17 Mo1 N4 C8 -141.9(15) . . . . ?
N6 Mo1 N4 C8 -129.7(7) . . . . ?
C19 Mo1 N4 C8 54.9(7) . . . . ?
N2 Mo1 N4 C8 148.4(6) . . . . ?
C20 Mo1 N4 C8 18.7(6) . . . . ?
C18 Mo1 N4 C8 70.0(7) . . . . ?
C16 Mo1 N6 C11 -152.0(6) . . . . ?
C17 Mo1 N6 C11 131.5(6) . . . . ?
C19 Mo1 N6 C11 -27.6(14) . . . . ?
N2 Mo1 N6 C11 39.2(6) . . . . ?
C20 Mo1 N6 C11 -112.0(7) . . . . ?
N4 Mo1 N6 C11 -46.4(6) . . . . ?
C18 Mo1 N6 C11 91.2(8) . . . . ?
C16 Mo1 N6 C13 36.6(6) . . . . ?
C17 Mo1 N6 C13 -39.9(6) . . . . ?
C19 Mo1 N6 C13 161.1(10) . . . . ?
N2 Mo1 N6 C13 -132.2(6) . . . . ?
C20 Mo1 N6 C13 76.6(8) . . . . ?
N4 Mo1 N6 C13 142.3(6) . . . . ?
C18 Mo1 N6 C13 -80.1(9) . . . . ?
C3 N2 C1 N1 -0.6(8) . . . . ?
Mo1 N2 C1 N1 165.5(4) . . . . ?
C3 N2 C1 P1 -166.3(5) . . . . ?
Mo1 N2 C1 P1 -0.2(9) . . . . ?
C2 N1 C1 N2 0.8(8) . . . . ?
C4 N1 C1 N2 178.2(7) . . . . ?
C2 N1 C1 P1 167.6(5) . . . . ?
C4 N1 C1 P1 -14.9(10) . . . . ?
C6 P1 C1 N2 -45.2(7) . . . . ?
C11 P1 C1 N2 50.2(7) . . . . ?
C6 P1 C1 N1 150.3(6) . . . . ?
C11 P1 C1 N1 -114.3(6) . . . . ?
C1 N1 C2 C3 -0.7(8) . . . . ?
C4 N1 C2 C3 -178.2(7) . . . . ?
N1 C2 C3 N2 0.3(9) . . . . ?
C1 N2 C3 C2 0.2(9) . . . . ?
Mo1 N2 C3 C2 -165.0(5) . . . . ?
C1 N1 C4 C5 141.9(8) . . . . ?
C2 N1 C4 C5 -41.1(11) . . . . ?
C8 N4 C6 N3 -1.6(8) . . . . ?
Mo1 N4 C6 N3 -175.3(4) . . . . ?
C8 N4 C6 P1 175.5(5) . . . . ?
Mo1 N4 C6 P1 1.7(9) . . . . ?
C7 N3 C6 N4 1.9(8) . . . . ?
C9 N3 C6 N4 176.7(7) . . . . ?
C7 N3 C6 P1 -175.4(5) . . . . ?
C9 N3 C6 P1 -0.5(10) . . . . ?
C11 P1 C6 N4 -50.6(7) . . . . ?
C1 P1 C6 N4 43.9(7) . . . . ?
C11 P1 C6 N3 126.2(6) . . . . ?
C1 P1 C6 N3 -139.3(6) . . . . ?
C6 N3 C7 C8 -1.4(8) . . . . ?
C9 N3 C7 C8 -176.3(7) . . . . ?
C6 N4 C8 C7 0.7(9) . . . . ?
Mo1 N4 C8 C7 173.9(5) . . . . ?
N3 C7 C8 N4 0.5(9) . . . . ?
C7 N3 C9 C10 -0.2(12) . . . . ?
C6 N3 C9 C10 -174.2(8) . . . . ?
C13 N6 C11 N5 -0.9(8) . . . . ?
Mo1 N6 C11 N5 -173.7(4) . . . . ?
C13 N6 C11 P1 178.5(5) . . . . ?
Mo1 N6 C11 P1 5.7(9) . . . . ?
C12 N5 C11 N6 0.8(8) . . . . ?
C14 N5 C11 N6 -178.1(7) . . . . ?
C12 N5 C11 P1 -178.6(5) . . . . ?
C14 N5 C11 P1 2.5(11) . . . . ?
C6 P1 C11 N6 46.8(7) . . . . ?
C1 P1 C11 N6 -53.2(7) . . . . ?
C6 P1 C11 N5 -133.9(6) . . . . ?
C1 P1 C11 N5 126.1(6) . . . . ?
C11 N5 C12 C13 -0.4(9) . . . . ?
C14 N5 C12 C13 178.5(7) . . . . ?
N5 C12 C13 N6 -0.2(9) . . . . ?
C11 N6 C13 C12 0.7(9) . . . . ?
Mo1 N6 C13 C12 173.4(5) . . . . ?
C11 N5 C14 C15 -161.7(9) . . . . ?
C12 N5 C14 C15 19.5(14) . . . . ?
C17 Mo1 C16 O1 18(6) . . . . ?
N6 Mo1 C16 O1 -75(6) . . . . ?
C19 Mo1 C16 O1 118(6) . . . . ?
N2 Mo1 C16 O1 -39(6) . . . . ?
C20 Mo1 C16 O1 129(6) . . . . ?
N4 Mo1 C16 O1 -152(6) . . . . ?
C18 Mo1 C16 O1 81(6) . . . . ?
C16 Mo1 C17 O2 -41(15) . . . . ?
N6 Mo1 C17 O2 43(15) . . . . ?
C19 Mo1 C17 O2 -143(15) . . . . ?
N2 Mo1 C17 O2 124(15) . . . . ?
C20 Mo1 C17 O2 -105(15) . . . . ?
N4 Mo1 C17 O2 55(15) . . . . ?
C18 Mo1 C17 O2 -155(15) . . . . ?
C16 Mo1 C18 C19 90.5(6) . . . . ?
C17 Mo1 C18 C19 158.7(6) . . . . ?
N6 Mo1 C18 C19 -157.8(6) . . . . ?
N2 Mo1 C18 C19 -106.1(5) . . . . ?
C20 Mo1 C18 C19 37.4(5) . . . . ?
N4 Mo1 C18 C19 -27.0(6) . . . . ?
Mo1 C18 C19 C20 -65.6(6) . . . . ?
Mo1 C18 C19 C21 111.0(7) . . . . ?
C16 Mo1 C19 C18 -99.8(5) . . . . ?
C17 Mo1 C19 C18 -20.5(6) . . . . ?
N6 Mo1 C19 C18 138.0(10) . . . . ?
N2 Mo1 C19 C18 72.6(5) . . . . ?
C20 Mo1 C19 C18 -117.5(7) . . . . ?
N4 Mo1 C19 C18 156.5(5) . . . . ?
C16 Mo1 C19 C20 17.7(5) . . . . ?
C17 Mo1 C19 C20 97.0(5) . . . . ?
N6 Mo1 C19 C20 -104.5(12) . . . . ?
N2 Mo1 C19 C20 -169.9(5) . . . . ?
N4 Mo1 C19 C20 -86.0(5) . . . . ?
C18 Mo1 C19 C20 117.5(7) . . . . ?
C16 Mo1 C19 C21 140.7(6) . . . . ?
C17 Mo1 C19 C21 -140.0(6) . . . . ?
N6 Mo1 C19 C21 18.5(15) . . . . ?
N2 Mo1 C19 C21 -46.9(6) . . . . ?
C20 Mo1 C19 C21 123.0(8) . . . . ?
N4 Mo1 C19 C21 37.0(6) . . . . ?
C18 Mo1 C19 C21 -119.5(9) . . . . ?
C18 C19 C20 Mo1 67.2(6) . . . . ?
C21 C19 C20 Mo1 -109.3(8) . . . . ?
C16 Mo1 C20 C19 -161.7(5) . . . . ?
C17 Mo1 C20 C19 -92.0(5) . . . . ?
N6 Mo1 C20 C19 155.4(4) . . . . ?
N2 Mo1 C20 C19 13.0(6) . . . . ?
N4 Mo1 C20 C19 91.5(5) . . . . ?
C18 Mo1 C20 C19 -36.1(5) . . . . ?
O3 S1 C22 C23 -119.3(7) . . . . ?
O5 S1 C22 C23 1.3(8) . . . . ?
O4 S1 C22 C23 122.8(7) . . . . ?
O3 S1 C22 C27 55.8(7) . . . . ?
O5 S1 C22 C27 176.3(6) . . . . ?
O4 S1 C22 C27 -62.2(7) . . . . ?
C27 C22 C23 C24 -0.5(13) . . . . ?
S1 C22 C23 C24 174.5(7) . . . . ?
C22 C23 C24 C25 -1.4(14) . . . . ?
C23 C24 C25 C26 3.1(14) . . . . ?
C23 C24 C25 C28 -178.9(8) . . . . ?
C24 C25 C26 C27 -3.1(14) . . . . ?
C28 C25 C26 C27 179.0(8) . . . . ?
C23 C22 C27 C26 0.5(13) . . . . ?
S1 C22 C27 C26 -174.7(6) . . . . ?
C25 C26 C27 C22 1.3(13) . . . . ?
C31 C29 C30 O6 1(3) 2_665 . . . ?
C30 O6 C30 C31 -146(100) 2_665 . . 2_665 ?
C31 O6 C30 C31 180.000(2) . . . 2_665 ?
C30 O6 C30 C29 -147(100) 2_665 . . . ?
C31 O6 C30 C29 179(2) . . . . ?
C31 O6 C30 C29 -1(2) 2_665 . . . ?
C30 O6 C31 C30 180.000(3) . . . 2_665 ?
C31 O6 C31 C30 -176(100) 2_665 . . 2_665 ?
C30 O6 C31 C29 -1(2) 2_665 . . 2_665 ?
C30 O6 C31 C29 179(2) . . . 2_665 ?
C31 O6 C31 C29 -177(100) 2_665 . . 2_665 ?
